data_7241957
loop_
_publ_author_name
'Z\'abransk\'y, Martin'
'Alves, Paula C.'
'Bravo, Catarina'
'Duarte, M. Teresa'
'Andr\'e, V\^ania'

_publ_section_title
;
 From pipemidic acid molecular salts to metal complexes and BioMOFs using
 mechanochemistry
;
_journal_issue 5
_journal_name_full CrystEngComm
_journal_page_first 1099
_journal_page_last 1109
_journal_paper_doi 10.1039/D0CE01533D
_journal_volume 23
_journal_year 2021
_chemical_absolute_configuration ad
_chemical_formula_moiety 'C14 H18 N5 O3, C10 H15 O4 S'
_chemical_formula_sum 'C24 H33 N5 O7 S'
_chemical_formula_weight 535.61
_space_group_crystal_system orthorhombic
_space_group_IT_number 19
_space_group_name_Hall 'P 2ac 2ab'
_space_group_name_H-M_alt 'P 21 21 21'
_atom_sites_solution_hydrogens mixed
_atom_sites_solution_primary direct
_atom_sites_solution_secondary difmap
_audit_creation_method SHELXL-2018/3
_audit_update_record
;
2020-09-14 deposited with the CCDC.	2020-12-18 downloaded from the CCDC.
;
_cell_angle_alpha 90
_cell_angle_beta 90
_cell_angle_gamma 90
_cell_formula_units_Z 4
_cell_length_a 6.7041(8)
_cell_length_b 11.8458(10)
_cell_length_c 30.358(4)
_cell_measurement_reflns_used 993
_cell_measurement_temperature 150(2)
_cell_measurement_theta_max 21.97
_cell_measurement_theta_min 3.11
_cell_volume 2410.9(5)
_computing_cell_refinement 'Bruker SAINT'
_computing_data_collection 'Bruker APEX2'
_computing_data_reduction 'Bruker SAINT'
_computing_molecular_graphics 'PLATON (Spek, 2016)'
_computing_publication_material 'PLATON (Spek, 2016)'
_computing_structure_refinement 'SHELXL-2018/3 (Sheldrick, 2018)'
_computing_structure_solution 'SHELXS-2013/1 (Sheldrick, 2013)'
_diffrn_ambient_temperature 150(2)
_diffrn_measured_fraction_theta_full 0.997
_diffrn_measured_fraction_theta_max 0.993
_diffrn_measurement_device_type 'Bruker APEX-II CCD'
_diffrn_measurement_method '\f and \w scans'
_diffrn_radiation_type MoK\a
_diffrn_radiation_wavelength 0.71073
_diffrn_reflns_av_R_equivalents 0.0720
_diffrn_reflns_av_unetI/netI 0.1204
_diffrn_reflns_Laue_measured_fraction_full 0.997
_diffrn_reflns_Laue_measured_fraction_max 0.993
_diffrn_reflns_limit_h_max 8
_diffrn_reflns_limit_h_min -5
_diffrn_reflns_limit_k_max 14
_diffrn_reflns_limit_k_min -14
_diffrn_reflns_limit_l_max 36
_diffrn_reflns_limit_l_min -30
_diffrn_reflns_number 10172
_diffrn_reflns_point_group_measured_fraction_full 0.998
_diffrn_reflns_point_group_measured_fraction_max 0.994
_diffrn_reflns_theta_full 25.242
_diffrn_reflns_theta_max 25.457
_diffrn_reflns_theta_min 3.112
_diffrn_source 'fine-focus sealed tube'
_exptl_absorpt_coefficient_mu 0.191
_exptl_absorpt_correction_T_max 0.992
_exptl_absorpt_correction_T_min 0.852
_exptl_absorpt_correction_type multi-scan
_exptl_absorpt_process_details 'SADABS (Bruker,2005)'
_exptl_crystal_colour yellow
_exptl_crystal_density_diffrn 1.476
_exptl_crystal_density_meas ?
_exptl_crystal_density_method 'not measured'
_exptl_crystal_description plate
_exptl_crystal_F_000 1136
_exptl_crystal_size_max 0.40
_exptl_crystal_size_mid 0.06
_exptl_crystal_size_min 0.04
_exptl_transmission_factor_max 0.640
_exptl_transmission_factor_min 0.640
_refine_diff_density_max 0.295
_refine_diff_density_min -0.389
_refine_diff_density_rms 0.069
_refine_ls_abs_structure_details
;
 Flack x determined using 877 quotients [(I+)-(I-)]/[(I+)+(I-)]
 (Parsons, Flack and Wagner, Acta Cryst. B69 (2013) 249-259).
;
_refine_ls_abs_structure_Flack -0.11(11)
_refine_ls_extinction_method none
_refine_ls_goodness_of_fit_ref 0.952
_refine_ls_hydrogen_treatment mixed
_refine_ls_matrix_type full
_refine_ls_number_parameters 346
_refine_ls_number_reflns 4452
_refine_ls_number_restraints 0
_refine_ls_restrained_S_all 0.952
_refine_ls_R_factor_all 0.1070
_refine_ls_R_factor_gt 0.0569
_refine_ls_shift/su_max 0.000
_refine_ls_shift/su_mean 0.000
_refine_ls_structure_factor_coef Fsqd
_refine_ls_weighting_details 'w=1/[\s^2^(Fo^2^)+(0.0435P)^2^] where P=(Fo^2^+2Fc^2^)/3'
_refine_ls_weighting_scheme calc
_refine_ls_wR_factor_gt 0.1036
_refine_ls_wR_factor_ref 0.1164
_reflns_Friedel_coverage 0.726
_reflns_Friedel_fraction_full 1.000
_reflns_Friedel_fraction_max 0.994
_reflns_number_gt 2947
_reflns_number_total 4452
_reflns_threshold_expression 'I > 2\s(I)'
_cod_data_source_file d0ce01533d2.cif
_cod_data_source_block shelx
_cod_depositor_comments
;
The following automatic conversions were performed:

data item '_exptl_crystal_density_meas' value 'not measured' was
changed to '?' -- the value is perceived as not measured.

Automatic conversion script
Id: cif_fix_values 7556 2019-12-06 15:28:31Z antanas 

 Adding full bibliography for 7241957--7241962.cif.
;
_cod_database_code 7241957
_shelx_shelxl_version_number 2018/3
_shelx_space_group_comment
;
The symmetry employed for this shelxl refinement is uniquely defined
by the following loop, which should always be used as a source of
symmetry information in preference to the above space-group names.
They are only intended as comments.
;
_shelx_estimated_absorpt_t_min 0.986
_shelx_estimated_absorpt_t_max 0.992

loop_
_space_group_symop_operation_xyz
'x, y, z'
'x+1/2, -y+1/2, -z'
'-x, y+1/2, -z+1/2'
'-x+1/2, -y, z+1/2'

loop_
_atom_site_label
_atom_site_type_symbol
_atom_site_fract_x
_atom_site_fract_y
_atom_site_fract_z
_atom_site_U_iso_or_equiv
_atom_site_adp_type
_atom_site_occupancy
_atom_site_site_symmetry_order
_atom_site_calc_flag
_atom_site_refinement_flags_posn
_atom_site_refinement_flags_adp
_atom_site_refinement_flags_occupancy
_atom_site_disorder_assembly
_atom_site_disorder_group
C1 C 0.6960(8) 0.2078(4) 1.0350(2) 0.0138(13) Uani 1 1 d . . . . .
C2 C 0.7092(8) 0.1043(4) 1.01042(19) 0.0151(12) Uani 1 1 d . . . . .
C3 C 0.7289(7) 0.1073(4) 0.96621(19) 0.0161(13) Uani 1 1 d . . . . .
H3 H 0.740665 0.038750 0.951507 0.019 Uiso 1 1 calc R U . . .
C4 C 0.7056(8) 0.4977(4) 0.95997(19) 0.0152(14) Uani 1 1 d . . . . .
C5 C 0.7031(8) 0.4179(4) 1.02774(19) 0.0144(13) Uani 1 1 d . . . . .
H5 H 0.701018 0.424162 1.058272 0.017 Uiso 1 1 calc R U . . .
C6 C 0.7048(8) 0.3091(4) 1.00936(19) 0.0136(13) Uani 1 1 d . . . . .
C7 C 0.7150(8) 0.3063(4) 0.96322(19) 0.0131(13) Uani 1 1 d . . . . .
C8 C 0.7038(9) -0.0080(5) 1.0326(2) 0.0159(13) Uani 1 1 d . . . . .
C9 C 0.7539(8) 0.1967(4) 0.89356(19) 0.0183(14) Uani 1 1 d . . . . .
H6 H 0.834285 0.131479 0.885983 0.022 Uiso 1 1 calc R U . . .
H7 H 0.823623 0.263501 0.883336 0.022 Uiso 1 1 calc R U . . .
C10 C 0.5574(10) 0.1886(6) 0.8704(2) 0.0415(18) Uani 1 1 d . . . . .
H8 H 0.579281 0.185037 0.839132 0.062 Uiso 1 1 calc R U . . .
H9 H 0.488845 0.121732 0.879846 0.062 Uiso 1 1 calc R U . . .
H10 H 0.478183 0.253761 0.877199 0.062 Uiso 1 1 calc R U . . .
C11 C 0.6907(9) 0.7047(4) 0.95540(19) 0.0198(14) Uani 1 1 d . . . . .
H11 H 0.815561 0.742707 0.949016 0.024 Uiso 1 1 calc R U . . .
H12 H 0.677407 0.698648 0.987130 0.024 Uiso 1 1 calc R U . . .
C12 C 0.5183(8) 0.7728(4) 0.93691(18) 0.0171(13) Uani 1 1 d . . . . .
H13 H 0.393073 0.738701 0.945811 0.021 Uiso 1 1 calc R U . . .
H14 H 0.522646 0.848903 0.948689 0.021 Uiso 1 1 calc R U . . .
C13 C 0.7004(9) 0.5926(4) 0.88793(18) 0.0208(13) Uani 1 1 d . . . . .
H15 H 0.693583 0.515669 0.877084 0.025 Uiso 1 1 calc R U . . .
H16 H 0.826129 0.624910 0.878370 0.025 Uiso 1 1 calc R U . . .
C14 C 0.5302(9) 0.6602(4) 0.86902(19) 0.0202(14) Uani 1 1 d . . . . .
H17 H 0.543674 0.664382 0.837249 0.024 Uiso 1 1 calc R U . . .
H18 H 0.404861 0.623028 0.875677 0.024 Uiso 1 1 calc R U . . .
C21 C 1.0729(9) 0.9610(4) 0.79762(18) 0.0175(14) Uani 1 1 d . . . . .
H21A H 1.027221 1.037370 0.803221 0.021 Uiso 1 1 calc R U . . .
H21B H 1.214067 0.966241 0.790905 0.021 Uiso 1 1 calc R U . . .
C22 C 0.9696(8) 0.9219(4) 0.75555(19) 0.0140(12) Uani 1 1 d . . . . .
C23 C 1.0486(9) 0.9891(4) 0.71654(19) 0.0189(13) Uani 1 1 d . . . . .
C24 C 0.9047(8) 0.9722(5) 0.6792(2) 0.0233(15) Uani 1 1 d . . . . .
H24A H 0.968542 0.935880 0.654284 0.028 Uiso 1 1 calc R U . . .
H24B H 0.846996 1.043271 0.669725 0.028 Uiso 1 1 calc R U . . .
C25 C 0.7468(8) 0.8951(4) 0.70030(18) 0.0199(13) Uani 1 1 d . . . . .
H25 H 0.617452 0.895046 0.685282 0.024 Uiso 1 1 calc R U . . .
C26 C 0.8454(9) 0.7783(4) 0.7042(2) 0.0255(15) Uani 1 1 d . . . . .
H26A H 0.905534 0.755497 0.676488 0.031 Uiso 1 1 calc R U . . .
H26B H 0.749997 0.721419 0.713324 0.031 Uiso 1 1 calc R U . . .
C27 C 1.0061(8) 0.7986(4) 0.7401(2) 0.0201(14) Uani 1 1 d . . . . .
H27A H 1.139207 0.790178 0.728017 0.024 Uiso 1 1 calc R U . . .
H27B H 0.989883 0.746113 0.764358 0.024 Uiso 1 1 calc R U . . .
C28 C 0.7397(8) 0.9347(4) 0.7486(2) 0.0195(14) Uani 1 1 d . . . . .
C29 C 0.6116(9) 0.8582(5) 0.7770(2) 0.0265(16) Uani 1 1 d . . . . .
H29A H 0.654941 0.781410 0.773565 0.040 Uiso 1 1 calc R U . . .
H29B H 0.624128 0.880093 0.807293 0.040 Uiso 1 1 calc R U . . .
H29C H 0.474728 0.864541 0.768034 0.040 Uiso 1 1 calc R U . . .
C30 C 0.6700(8) 1.0565(4) 0.7542(2) 0.0276(16) Uani 1 1 d . . . . .
H30A H 0.750706 1.105217 0.736262 0.041 Uiso 1 1 calc R U . . .
H30B H 0.533092 1.062618 0.745255 0.041 Uiso 1 1 calc R U . . .
H30C H 0.682491 1.078169 0.784515 0.041 Uiso 1 1 calc R U . . .
N1 N 0.5291(8) 0.7771(4) 0.88798(17) 0.0191(12) Uani 1 1 d . . . . .
N2 N 0.6921(7) 0.5921(3) 0.93583(15) 0.0148(10) Uani 1 1 d . . . . .
N3 N 0.7328(6) 0.2025(3) 0.94168(16) 0.0152(11) Uani 1 1 d . . . . .
N4 N 0.7136(6) 0.3982(3) 0.93812(15) 0.0153(10) Uani 1 1 d . . . . .
N5 N 0.7044(7) 0.5108(3) 1.00453(16) 0.0170(11) Uani 1 1 d . . . . .
O1 O 0.6890(6) -0.0038(3) 1.07612(14) 0.0232(10) Uani 1 1 d . . . . .
O2 O 0.7137(6) -0.0965(3) 1.01321(13) 0.0262(10) Uani 1 1 d . . . . .
O3 O 0.6781(6) 0.2091(3) 1.07618(13) 0.0176(9) Uani 1 1 d . . . . .
O21 O 0.8569(5) 0.9124(3) 0.86664(13) 0.0220(10) Uani 1 1 d . . . . .
O22 O 1.2136(6) 0.9345(3) 0.87491(14) 0.0294(11) Uani 1 1 d . . . . .
O23 O 1.0819(7) 0.7671(3) 0.83992(14) 0.0367(13) Uani 1 1 d . . . . .
O24 O 1.2028(6) 1.0436(3) 0.71535(14) 0.0265(10) Uani 1 1 d . . . . .
S1 S 1.0529(2) 0.88638(12) 0.84847(5) 0.0187(3) Uani 1 1 d . . . . .
H1 H 0.688(9) 0.076(5) 1.081(2) 0.05(2) Uiso 1 1 d . . . . .
H2 H 0.628(9) 0.811(4) 0.876(2) 0.019(17) Uiso 1 1 d . . . . .
H4 H 0.408(13) 0.812(7) 0.876(3) 0.09(3) Uiso 1 1 d . . . . .

loop_
_atom_site_aniso_label
_atom_site_aniso_U_11
_atom_site_aniso_U_22
_atom_site_aniso_U_33
_atom_site_aniso_U_23
_atom_site_aniso_U_13
_atom_site_aniso_U_12
C1 0.003(3) 0.014(3) 0.024(4) 0.005(3) -0.004(3) 0.000(2)
C2 0.011(3) 0.012(3) 0.022(3) -0.001(3) -0.001(3) -0.002(3)
C3 0.009(3) 0.009(2) 0.030(4) 0.001(3) 0.001(3) -0.001(2)
C4 0.007(3) 0.018(3) 0.021(4) -0.003(3) 0.001(3) 0.001(2)
C5 0.017(3) 0.020(3) 0.006(3) -0.003(2) 0.000(3) -0.002(2)
C6 0.006(3) 0.018(3) 0.017(3) 0.001(2) 0.002(3) 0.004(2)
C7 0.009(3) 0.014(3) 0.017(3) 0.003(2) -0.001(3) -0.002(2)
C8 0.005(3) 0.023(3) 0.019(4) 0.005(3) -0.003(3) 0.000(3)
C9 0.022(4) 0.017(3) 0.016(3) 0.001(2) 0.005(3) 0.005(2)
C10 0.031(4) 0.074(5) 0.019(4) -0.009(4) 0.000(4) 0.012(4)
C11 0.029(4) 0.015(3) 0.016(3) -0.002(2) -0.002(3) -0.001(3)
C12 0.019(4) 0.018(3) 0.014(3) 0.002(2) 0.001(3) 0.001(2)
C13 0.025(3) 0.017(3) 0.020(3) 0.001(3) 0.004(3) -0.002(3)
C14 0.022(3) 0.020(3) 0.019(3) 0.004(2) -0.002(3) -0.004(3)
C21 0.012(3) 0.020(3) 0.020(3) 0.006(3) 0.000(3) -0.003(3)
C22 0.008(3) 0.017(3) 0.017(3) -0.002(2) -0.005(3) 0.003(2)
C23 0.019(3) 0.019(3) 0.020(4) 0.001(2) 0.001(3) 0.006(3)
C24 0.021(4) 0.027(3) 0.021(4) 0.008(3) -0.004(3) -0.002(3)
C25 0.012(3) 0.026(3) 0.022(3) 0.001(3) -0.003(3) -0.005(3)
C26 0.024(4) 0.027(3) 0.026(4) -0.006(3) 0.000(3) -0.001(3)
C27 0.013(3) 0.021(3) 0.026(4) 0.000(3) 0.002(3) 0.002(2)
C28 0.009(3) 0.022(3) 0.027(4) 0.001(3) -0.003(3) -0.004(2)
C29 0.017(4) 0.036(4) 0.026(4) 0.003(3) -0.003(3) -0.002(3)
C30 0.014(3) 0.028(3) 0.041(5) -0.005(3) -0.007(3) 0.006(3)
N1 0.013(3) 0.021(3) 0.023(3) 0.005(2) 0.003(3) -0.006(2)
N2 0.020(3) 0.008(2) 0.016(3) -0.002(2) -0.001(2) 0.001(2)
N3 0.011(3) 0.016(2) 0.019(3) -0.002(2) -0.001(2) 0.001(2)
N4 0.013(2) 0.015(2) 0.018(3) 0.000(2) -0.001(2) 0.000(2)
N5 0.015(3) 0.015(2) 0.021(3) 0.001(2) -0.001(2) 0.001(2)
O1 0.030(3) 0.020(2) 0.020(3) 0.0031(18) 0.000(2) 0.0042(19)
O2 0.040(3) 0.0124(19) 0.026(3) -0.0018(19) -0.008(2) 0.002(2)
O3 0.018(2) 0.0181(19) 0.017(2) -0.0004(17) 0.0007(19) 0.0032(17)
O21 0.012(2) 0.030(2) 0.025(3) -0.0001(18) 0.0044(18) 0.0020(17)
O22 0.017(2) 0.048(3) 0.023(3) 0.004(2) -0.008(2) -0.0052(19)
O23 0.054(3) 0.026(2) 0.029(3) 0.007(2) -0.002(3) 0.012(2)
O24 0.014(2) 0.040(2) 0.026(3) 0.008(2) -0.001(2) -0.010(2)
S1 0.0141(7) 0.0230(7) 0.0189(8) 0.0029(7) -0.0018(7) 0.0010(7)

loop_
_atom_type_symbol
_atom_type_description
_atom_type_scat_dispersion_real
_atom_type_scat_dispersion_imag
_atom_type_scat_source
C C 0.0033 0.0016 'International Tables Vol C Tables 4.2.6.8 and 6.1.1.4'
N N 0.0061 0.0033 'International Tables Vol C Tables 4.2.6.8 and 6.1.1.4'
O O 0.0106 0.0060 'International Tables Vol C Tables 4.2.6.8 and 6.1.1.4'
S S 0.1246 0.1234 'International Tables Vol C Tables 4.2.6.8 and 6.1.1.4'
H H 0.0000 0.0000 'International Tables Vol C Tables 4.2.6.8 and 6.1.1.4'

loop_
_geom_angle_atom_site_label_1
_geom_angle_atom_site_label_2
_geom_angle_atom_site_label_3
_geom_angle
_geom_angle_site_symmetry_1
_geom_angle_site_symmetry_3
_geom_angle_publ_flag
O3 C1 C6 122.3(5) . . ?
O3 C1 C2 122.3(5) . . ?
C6 C1 C2 115.4(5) . . ?
C3 C2 C1 120.0(5) . . ?
C3 C2 C8 118.3(5) . . ?
C1 C2 C8 121.6(5) . . ?
C2 C3 N3 124.9(5) . . ?
N2 C4 N4 117.5(5) . . ?
N2 C4 N5 116.6(5) . . ?
N4 C4 N5 125.9(5) . . ?
N5 C5 C6 123.9(5) . . ?
C7 C6 C5 114.8(5) . . ?
C7 C6 C1 121.7(5) . . ?
C5 C6 C1 123.5(5) . . ?
N4 C7 N3 116.9(5) . . ?
N4 C7 C6 123.6(5) . . ?
N3 C7 C6 119.5(4) . . ?
O2 C8 O1 121.6(5) . . ?
O2 C8 C2 123.7(6) . . ?
O1 C8 C2 114.7(5) . . ?
N3 C9 C10 112.7(5) . . ?
N2 C11 C12 109.9(5) . . ?
N1 C12 C11 110.5(5) . . ?
N2 C13 C14 110.7(5) . . ?
N1 C14 C13 110.4(5) . . ?
C22 C21 S1 122.7(4) . . ?
C23 C22 C21 109.5(4) . . ?
C23 C22 C27 101.7(4) . . ?
C21 C22 C27 117.8(4) . . ?
C23 C22 C28 100.8(4) . . ?
C21 C22 C28 122.1(5) . . ?
C27 C22 C28 101.9(4) . . ?
O24 C23 C24 126.4(5) . . ?
O24 C23 C22 126.5(5) . . ?
C24 C23 C22 107.1(5) . . ?
C23 C24 C25 102.0(5) . . ?
C26 C25 C24 105.7(5) . . ?
C26 C25 C28 102.4(4) . . ?
C24 C25 C28 103.7(4) . . ?
C25 C26 C27 102.3(4) . . ?
C26 C27 C22 104.4(4) . . ?
C29 C28 C30 109.2(5) . . ?
C29 C28 C25 112.1(4) . . ?
C30 C28 C25 113.8(5) . . ?
C29 C28 C22 115.0(5) . . ?
C30 C28 C22 112.2(4) . . ?
C25 C28 C22 93.9(4) . . ?
C12 N1 C14 110.6(4) . . ?
C4 N2 C13 123.1(4) . . ?
C4 N2 C11 122.7(5) . . ?
C13 N2 C11 113.8(4) . . ?
C3 N3 C7 118.3(5) . . ?
C3 N3 C9 120.7(4) . . ?
C7 N3 C9 121.0(4) . . ?
C7 N4 C4 115.6(5) . . ?
C5 N5 C4 116.1(5) . . ?
O23 S1 O21 113.2(3) . . ?
O23 S1 O22 112.4(3) . . ?
O21 S1 O22 112.0(2) . . ?
O23 S1 C21 108.5(3) . . ?
O21 S1 C21 106.9(3) . . ?
O22 S1 C21 103.1(3) . . ?

loop_
_geom_bond_atom_site_label_1
_geom_bond_atom_site_label_2
_geom_bond_distance
_geom_bond_site_symmetry_2
_geom_bond_publ_flag
C1 O3 1.255(6) . ?
C1 C6 1.433(7) . ?
C1 C2 1.439(7) . ?
C2 C3 1.349(7) . ?
C2 C8 1.491(7) . ?
C3 N3 1.352(7) . ?
C4 N2 1.341(7) . ?
C4 N4 1.354(6) . ?
C4 N5 1.361(7) . ?
C5 N5 1.307(6) . ?
C5 C6 1.404(7) . ?
C6 C7 1.403(8) . ?
C7 N4 1.328(6) . ?
C7 N3 1.398(6) . ?
C8 O2 1.203(6) . ?
C8 O1 1.327(7) . ?
C9 N3 1.469(7) . ?
C9 C10 1.496(8) . ?
C11 N2 1.460(6) . ?
C11 C12 1.517(7) . ?
C12 N1 1.488(7) . ?
C13 N2 1.455(7) . ?
C13 C14 1.508(7) . ?
C14 N1 1.500(7) . ?
C21 C22 1.525(8) . ?
C21 S1 1.784(5) . ?
C22 C23 1.522(8) . ?
C22 C27 1.553(6) . ?
C22 C28 1.563(7) . ?
C23 O24 1.218(6) . ?
C23 C24 1.502(8) . ?
C24 C25 1.538(8) . ?
C25 C26 1.537(7) . ?
C25 C28 1.540(8) . ?
C26 C27 1.552(8) . ?
C28 C29 1.518(8) . ?
C28 C30 1.526(7) . ?
O21 S1 1.458(4) . ?
O22 S1 1.459(4) . ?
O23 S1 1.450(4) . ?
